data_7200341
loop_
_publ_author_name
'Samai, Suman'
'Biradha, Kumar'

_publ_section_title
;
 Halogen&#x22EF;halogen interactions in assembling \b-sheets into 2D
 layers in the bis-(4-halo-phenylamido)alkanes and their co-crystals via
 inter-halogen interactions
;
_journal_coden_ASTM CRECF4
_journal_issue 3
_journal_name_full CrystEngComm
_journal_page_first 482
_journal_page_last 492
_journal_paper_doi 10.1039/b813263a
_journal_volume 11
_journal_year 2009
_chemical_formula_sum 'C18 H18 Br2 N2 O2'
_chemical_formula_weight 454.16
_space_group_IT_number 2
_symmetry_cell_setting triclinic
_symmetry_space_group_name_Hall '-P 1'
_symmetry_space_group_name_H-M 'P -1'
_atom_sites_solution_hydrogens geom
_atom_sites_solution_primary direct
_atom_sites_solution_secondary difmap
_audit_creation_method SHELXL-97
_cell_angle_alpha 90.812(3)
_cell_angle_beta 100.267(3)
_cell_angle_gamma 96.325(3)
_cell_formula_units_Z 1
_cell_length_a 4.9461(5)
_cell_length_b 8.6603(9)
_cell_length_c 10.7293(11)
_cell_measurement_reflns_used 1896
_cell_measurement_temperature 296(2)
_cell_measurement_theta_max 27.00
_cell_measurement_theta_min 1.93
_cell_volume 449.21(8)
_computing_structure_refinement 'SHELXL-97 (Sheldrick, 1997)'
_computing_structure_solution 'SHELXS-97 (Sheldrick, 1990)'
_diffrn_ambient_temperature 296(2)
_diffrn_measured_fraction_theta_full 0.966
_diffrn_measured_fraction_theta_max 0.966
_diffrn_measurement_device_type 'CCD APEX 2 Bruker'
_diffrn_measurement_method hemisphere
_diffrn_radiation_monochromator graphite
_diffrn_radiation_source 'fine-focus sealed tube'
_diffrn_radiation_type MoK\a
_diffrn_radiation_wavelength 0.71073
_diffrn_reflns_av_R_equivalents 0.0235
_diffrn_reflns_av_sigmaI/netI 0.0251
_diffrn_reflns_limit_h_max 6
_diffrn_reflns_limit_h_min -6
_diffrn_reflns_limit_k_max 10
_diffrn_reflns_limit_k_min -11
_diffrn_reflns_limit_l_max 13
_diffrn_reflns_limit_l_min -13
_diffrn_reflns_number 5915
_diffrn_reflns_theta_full 27.00
_diffrn_reflns_theta_max 27.00
_diffrn_reflns_theta_min 1.93
_exptl_absorpt_coefficient_mu 4.524
_exptl_absorpt_correction_T_max 0.585
_exptl_absorpt_correction_T_min 0.448
_exptl_absorpt_correction_type multi-scan
_exptl_absorpt_process_details SADASB
_exptl_crystal_colour colorless
_exptl_crystal_density_diffrn 1.679
_exptl_crystal_density_meas ?
_exptl_crystal_density_method .
_exptl_crystal_description Needle
_exptl_crystal_F_000 226
_exptl_crystal_size_max 0.20
_exptl_crystal_size_mid 0.15
_exptl_crystal_size_min 0.12
_refine_diff_density_max 0.771
_refine_diff_density_min -0.525
_refine_diff_density_rms 0.075
_refine_ls_extinction_coef 0.052(8)
_refine_ls_extinction_expression Fc^*^=kFc[1+0.001xFc^2^\l^3^/sin(2\q)]^-1/4^
_refine_ls_extinction_method SHELXL
_refine_ls_goodness_of_fit_ref 1.074
_refine_ls_hydrogen_treatment constr
_refine_ls_matrix_type full
_refine_ls_number_parameters 110
_refine_ls_number_reflns 1896
_refine_ls_number_restraints 0
_refine_ls_restrained_S_all 1.074
_refine_ls_R_factor_all 0.0528
_refine_ls_R_factor_gt 0.0396
_refine_ls_shift/su_max 0.000
_refine_ls_shift/su_mean 0.000
_refine_ls_structure_factor_coef Fsqd
_refine_ls_weighting_details 'calc w=1/[\s^2^(Fo^2^)+(0.0796P)^2^+0.2034P] where P=(Fo^2^+2Fc^2^)/3'
_refine_ls_weighting_scheme calc
_refine_ls_wR_factor_gt 0.1258
_refine_ls_wR_factor_ref 0.1341
_reflns_number_gt 1475
_reflns_number_total 1896
_reflns_threshold_expression >2sigma(I)
_cod_data_source_file B813263A.txt
_cod_data_source_block 3Br
_cod_depositor_comments
;
 Replaced the incorrect bibliographical reference to the original
 publication with a proper one.

 Antanas Vaitkus,
 2019-09-18
;
_cod_original_sg_symbol_H-M P-1
_cod_database_code 7200341

loop_
_symmetry_equiv_pos_as_xyz
'x, y, z'
'-x, -y, -z'

loop_
_atom_site_label
_atom_site_type_symbol
_atom_site_fract_x
_atom_site_fract_y
_atom_site_fract_z
_atom_site_U_iso_or_equiv
_atom_site_adp_type
_atom_site_occupancy
_atom_site_symmetry_multiplicity
_atom_site_calc_flag
_atom_site_refinement_flags
_atom_site_disorder_assembly
_atom_site_disorder_group
Br1 Br 0.24585(10) 0.10786(5) 0.89001(3) 0.0831(3) Uani 1 1 d . . .
N11 N -0.1102(5) 0.3002(3) 0.3494(2) 0.0445(6) Uani 1 1 d . . .
H11 H -0.2846 0.3029 0.3242 0.053 Uiso 1 1 calc R . .
C11 C -0.0242(5) 0.2602(3) 0.4762(3) 0.0389(6) Uani 1 1 d . . .
C12 C -0.1858(8) 0.1492(7) 0.5287(4) 0.0807(15) Uani 1 1 d . . .
H12 H -0.3503 0.1027 0.4804 0.097 Uiso 1 1 calc R . .
C13 C -0.1083(10) 0.1058(6) 0.6515(4) 0.0824(14) Uani 1 1 d . . .
H13 H -0.2198 0.0305 0.6858 0.099 Uiso 1 1 calc R . .
C14 C 0.1314(7) 0.1733(4) 0.7225(3) 0.0494(7) Uani 1 1 d . . .
C15 C 0.2895(8) 0.2848(5) 0.6739(4) 0.0681(11) Uani 1 1 d . . .
H15 H 0.4515 0.3324 0.7236 0.082 Uiso 1 1 calc R . .
C16 C 0.2131(8) 0.3289(4) 0.5510(3) 0.0612(9) Uani 1 1 d . . .
H16 H 0.3241 0.4062 0.5185 0.073 Uiso 1 1 calc R . .
O21 O 0.3049(4) 0.3331(4) 0.2897(3) 0.0734(9) Uani 1 1 d . . .
C21 C 0.0546(6) 0.3346(4) 0.2643(3) 0.0449(7) Uani 1 1 d . . .
C22 C -0.0924(6) 0.3678(5) 0.1333(3) 0.0531(8) Uani 1 1 d . . .
H22A H -0.1324 0.2717 0.0825 0.064 Uiso 1 1 calc . . .
H22B H -0.2674 0.4051 0.1399 0.064 Uiso 1 1 calc . . .
C23 C 0.0727(5) 0.4862(4) 0.0668(3) 0.0437(7) Uani 1 1 d . . .
H23A H 0.2506 0.4509 0.0631 0.052 Uiso 1 1 calc . . .
H23B H 0.1062 0.5837 0.1157 0.052 Uiso 1 1 calc . . .

loop_
_atom_site_aniso_label
_atom_site_aniso_U_11
_atom_site_aniso_U_22
_atom_site_aniso_U_33
_atom_site_aniso_U_23
_atom_site_aniso_U_13
_atom_site_aniso_U_12
Br1 0.1158(5) 0.0929(4) 0.0397(3) 0.0186(2) 0.0008(2) 0.0272(3)
N11 0.0239(10) 0.0664(16) 0.0422(14) 0.0168(11) 0.0015(9) 0.0067(10)
C11 0.0314(13) 0.0487(15) 0.0371(14) 0.0102(12) 0.0050(11) 0.0080(11)
C12 0.052(2) 0.123(4) 0.053(2) 0.034(2) -0.0067(17) -0.030(2)
C13 0.077(3) 0.107(3) 0.055(2) 0.038(2) 0.005(2) -0.021(2)
C14 0.0604(19) 0.0540(17) 0.0342(15) 0.0079(13) 0.0039(13) 0.0157(14)
C15 0.064(2) 0.080(3) 0.046(2) 0.0068(18) -0.0131(16) -0.0155(19)
C16 0.062(2) 0.067(2) 0.0439(19) 0.0137(16) -0.0038(15) -0.0200(17)
O21 0.0230(10) 0.141(3) 0.0571(16) 0.0414(16) 0.0051(10) 0.0132(12)
C21 0.0295(14) 0.0662(18) 0.0384(16) 0.0193(13) 0.0031(11) 0.0052(12)
C22 0.0318(14) 0.082(2) 0.0415(17) 0.0224(15) -0.0025(12) 0.0011(14)
C23 0.0329(14) 0.0590(18) 0.0362(16) 0.0116(13) -0.0011(11) 0.0019(12)

loop_
_atom_type_symbol
_atom_type_description
_atom_type_scat_dispersion_real
_atom_type_scat_dispersion_imag
_atom_type_scat_source
C C 0.0033 0.0016 'International Tables Vol C Tables 4.2.6.8 and 6.1.1.4'
H H 0.0000 0.0000 'International Tables Vol C Tables 4.2.6.8 and 6.1.1.4'
N N 0.0061 0.0033 'International Tables Vol C Tables 4.2.6.8 and 6.1.1.4'
O O 0.0106 0.0060 'International Tables Vol C Tables 4.2.6.8 and 6.1.1.4'
Br Br -0.2901 2.4595 'International Tables Vol C Tables 4.2.6.8 and 6.1.1.4'

loop_
_geom_angle_atom_site_label_1
_geom_angle_atom_site_label_2
_geom_angle_atom_site_label_3
_geom_angle
_geom_angle_site_symmetry_1
_geom_angle_site_symmetry_3
_geom_angle_publ_flag
C21 N11 C11 126.2(2) . . ?
C16 C11 C12 117.9(3) . . ?
C16 C11 N11 122.9(3) . . ?
C12 C11 N11 119.2(3) . . ?
C13 C12 C11 121.1(3) . . ?
C14 C13 C12 119.8(4) . . ?
C15 C14 C13 120.1(3) . . ?
C15 C14 Br1 120.1(3) . . ?
C13 C14 Br1 119.8(3) . . ?
C14 C15 C16 120.4(3) . . ?
C15 C16 C11 120.7(3) . . ?
O21 C21 N11 122.3(3) . . ?
O21 C21 C22 122.2(3) . . ?
N11 C21 C22 115.4(2) . . ?
C23 C22 C21 113.1(2) . . ?
C22 C23 C23 112.6(3) . 2_565 ?

loop_
_geom_bond_atom_site_label_1
_geom_bond_atom_site_label_2
_geom_bond_distance
_geom_bond_site_symmetry_2
_geom_bond_publ_flag
Br1 C14 1.900(3) . ?
N11 C21 1.344(4) . ?
N11 C11 1.411(4) . ?
C11 C16 1.369(4) . ?
C11 C12 1.373(5) . ?
C12 C13 1.375(6) . ?
C13 C14 1.356(6) . ?
C14 C15 1.345(5) . ?
C15 C16 1.377(5) . ?
O21 C21 1.221(4) . ?
C21 C22 1.510(4) . ?
C22 C23 1.507(4) . ?
C23 C23 1.520(5) 2_565 ?
